data_1550890
loop_
_publ_author_name
'Mingabudinova, Leila R.'
'Zalogina, Anastasiia S.'
'Krasilin, Andrei A.'
'Petrova, Margarita I.'
'Trofimov, Pavel'
'Mezenov, Yuri A.'
'Ubyivovk, Evgeniy V.'
'L\"onnecke, Peter'
'Nomin\'e, Alexandre'
'Ghanbaja, Jaafar'
'Belmonte, Thierry'
'Milichko, Valentin A.'

_publ_section_title
;
 Laser printing of optically resonant hollow crystalline carbon
 nanostructures from 1D and 2D metal-organic frameworks.
;
_journal_issue 21
_journal_name_full Nanoscale
_journal_page_first 10155
_journal_page_last 10159
_journal_paper_doi 10.1039/c9nr02167a
_journal_volume 11
_journal_year 2019
_chemical_formula_sum 'C18 H25 Cu N5 O8'
_chemical_formula_weight 502.97
_space_group_crystal_system triclinic
_space_group_IT_number 2
_space_group_name_Hall '-P 1'
_space_group_name_H-M_alt 'P -1'
_symmetry_space_group_name_Hall '-P 1'
_symmetry_space_group_name_H-M 'P -1'
_atom_sites_solution_hydrogens mixed
_atom_sites_solution_primary dual
_atom_sites_solution_secondary difmap
_audit_creation_method SHELXL-2016/6
_audit_update_record
;
2019-01-30 deposited with the CCDC.    2019-04-15 downloaded from the CCDC.
;
_cell_angle_alpha 66.490(4)
_cell_angle_beta 85.829(4)
_cell_angle_gamma 85.602(4)
_cell_formula_units_Z 2
_cell_length_a 9.2542(4)
_cell_length_b 10.2760(5)
_cell_length_c 12.6302(5)
_cell_measurement_reflns_used 2412
_cell_measurement_temperature 130(2)
_cell_measurement_theta_max 25.8860
_cell_measurement_theta_min 2.7540
_cell_volume 1096.97(9)
_computing_cell_refinement 'CrysAlisPro 1.171.38.43 (Rigaku OD, 2015)'
_computing_data_collection 'CrysAlisPro 1.171.38.43 (Rigaku OD, 2015)'
_computing_data_reduction 'CrysAlisPro 1.171.38.43 (Rigaku OD, 2015)'
_computing_molecular_graphics
;
 ORTEP3 for Windows
 L. J. Farrugia, J. Appl. Crystallogr. 1997, 30, 565.
 or
 DIAMOND Version 3.2k
 K. Brandenburg, Crystal Impact GbR, Bonn, Germany
;
_computing_publication_material
;
 WINGX
 L.J. Farrugia,
 J. Appl. Cryst., 2012, 45, 849-854.
;
_computing_structure_refinement 'SHELXL-2016/6 (Sheldrick, 2016)'
_computing_structure_solution SHELXT-2014-5
_diffrn_ambient_temperature 130(2)
_diffrn_detector_area_resol_mean 16.3560
_diffrn_measured_fraction_theta_full 1.000
_diffrn_measured_fraction_theta_max 0.841
_diffrn_measurement_device_type 'Xcalibur, Sapphire3, Gemini'
_diffrn_measurement_method '\w scans'
_diffrn_radiation_type MoK\a
_diffrn_radiation_wavelength 0.71073
_diffrn_reflns_av_R_equivalents 0.0409
_diffrn_reflns_av_unetI/netI 0.0778
_diffrn_reflns_Laue_measured_fraction_full 1.000
_diffrn_reflns_Laue_measured_fraction_max 0.841
_diffrn_reflns_limit_h_max 12
_diffrn_reflns_limit_h_min -12
_diffrn_reflns_limit_k_max 13
_diffrn_reflns_limit_k_min -11
_diffrn_reflns_limit_l_max 17
_diffrn_reflns_limit_l_min -17
_diffrn_reflns_number 10740
_diffrn_reflns_point_group_measured_fraction_full 1.000
_diffrn_reflns_point_group_measured_fraction_max 0.841
_diffrn_reflns_theta_full 26.375
_diffrn_reflns_theta_max 29.263
_diffrn_reflns_theta_min 2.164
_diffrn_source 'fine-focus sealed X-ray tube'
_exptl_absorpt_coefficient_mu 1.050
_exptl_absorpt_correction_T_max 1.00000
_exptl_absorpt_correction_T_min 0.99120
_exptl_absorpt_correction_type multi-scan
_exptl_absorpt_process_details
;
CrysAlisPro 1.171.38.43 (Rigaku Oxford Diffraction, 2015)
Empirical absorption correction using spherical harmonics,
 implemented in SCALE3 ABSPACK scaling algorithm.
;
_exptl_crystal_colour 'clear intense blue'
_exptl_crystal_density_diffrn 1.523
_exptl_crystal_description prism
_exptl_crystal_F_000 522
_exptl_crystal_size_max 0.20
_exptl_crystal_size_mid 0.05
_exptl_crystal_size_min 0.05
_refine_diff_density_max 0.604
_refine_diff_density_min -0.622
_refine_diff_density_rms 0.100
_refine_ls_extinction_method none
_refine_ls_goodness_of_fit_ref 1.033
_refine_ls_hydrogen_treatment constr
_refine_ls_matrix_type full
_refine_ls_number_parameters 294
_refine_ls_number_reflns 5033
_refine_ls_number_restraints 8
_refine_ls_restrained_S_all 1.039
_refine_ls_R_factor_all 0.1000
_refine_ls_R_factor_gt 0.0629
_refine_ls_shift/su_max 0.000
_refine_ls_shift/su_mean 0.000
_refine_ls_structure_factor_coef Fsqd
_refine_ls_weighting_details 'w=1/[\s^2^(Fo^2^)+(0.0856P)^2^+0.9752P] where P=(Fo^2^+2Fc^2^)/3'
_refine_ls_weighting_scheme calc
_refine_ls_wR_factor_gt 0.1534
_refine_ls_wR_factor_ref 0.1757
_reflns_Friedel_coverage 0.000
_reflns_number_gt 3489
_reflns_number_total 5033
_reflns_threshold_expression 'I > 2\s(I)'
_cod_data_source_file c9nr02167a2.cif
_cod_data_source_block Cu-PBE
_cod_depositor_comments 'Adding full bibliography for 1550890--1550891.cif.'
_cod_database_code 1550890
_shelx_shelxl_version_number 2016/6
_shelx_space_group_comment
;
The symmetry employed for this shelxl refinement is uniquely defined
by the following loop, which should always be used as a source of
symmetry information in preference to the above space-group names.
They are only intended as comments.
;

loop_
_space_group_symop_operation_xyz
'x, y, z'
'-x, -y, -z'

loop_
_atom_site_label
_atom_site_type_symbol
_atom_site_fract_x
_atom_site_fract_y
_atom_site_fract_z
_atom_site_U_iso_or_equiv
_atom_site_adp_type
_atom_site_occupancy
_atom_site_site_symmetry_order
_atom_site_calc_flag
_atom_site_refinement_flags_posn
_atom_site_refinement_flags_adp
_atom_site_refinement_flags_occupancy
_atom_site_disorder_assembly
_atom_site_disorder_group
Cu1 Cu 0.59186(5) 0.13816(5) 0.38705(4) 0.02520(18) Uani 1 1 d . . . . .
O1 O 0.4369(3) 0.0019(3) 0.4105(2) 0.0266(6) Uani 1 1 d . . . . .
O2 O 0.2694(4) -0.0580(4) 0.3318(3) 0.0536(10) Uani 1 1 d . . . . .
O3 O 0.4185(3) 0.1001(3) 0.2253(3) 0.0343(7) Uani 1 1 d . . . . .
O4 O 0.7468(3) 0.2583(3) 0.3935(3) 0.0291(7) Uani 1 1 d . . . . .
O5 O 0.7016(4) 0.3514(4) 0.2122(3) 0.0473(9) Uani 1 1 d . . . . .
O6 O 0.8556(5) 0.4430(5) 0.2804(4) 0.0675(12) Uani 1 1 d . . . . .
O7 O 0.4742(8) 0.2425(9) 0.7549(7) 0.140(3) Uani 1 1 d . . . . .
N1 N 0.4440(3) 0.2852(4) 0.3950(3) 0.0264(7) Uani 1 1 d . . . . .
N2 N -0.2598(3) 1.0004(4) 0.3668(3) 0.0248(7) Uani 1 1 d . . . . .
N3 N 0.3727(4) 0.0148(4) 0.3186(3) 0.0304(8) Uani 1 1 d . . . . .
N4 N 0.7689(4) 0.3545(4) 0.2919(4) 0.0393(10) Uani 1 1 d . . . . .
N5 N 0.5796(8) 0.2503(8) 0.9054(6) 0.096(2) Uani 1 1 d . . . . .
C1 C 0.4350(4) 0.3214(5) 0.4855(4) 0.0291(9) Uani 1 1 d . . . . .
H1 H 0.499712 0.274724 0.545963 0.035 Uiso 1 1 calc R U . . .
C2 C 0.3361(4) 0.4233(5) 0.4953(4) 0.0295(9) Uani 1 1 d . . . . .
H2 H 0.333014 0.445071 0.561869 0.035 Uiso 1 1 calc R U . . .
C3 C 0.2413(4) 0.4939(4) 0.4087(4) 0.0271(9) Uani 1 1 d . . . . .
C4 C 0.2499(4) 0.4553(4) 0.3137(4) 0.0299(9) Uani 1 1 d . . . . .
H4 H 0.186522 0.500299 0.252003 0.036 Uiso 1 1 calc R U . . .
C5 C 0.3512(4) 0.3516(4) 0.3108(4) 0.0287(9) Uani 1 1 d . . . . .
H5 H 0.355728 0.325754 0.246282 0.034 Uiso 1 1 calc R U . . .
C6 C -0.2598(4) 0.9556(5) 0.2810(4) 0.0304(10) Uani 1 1 d . . . . .
H6 H -0.332216 0.994644 0.225656 0.036 Uiso 1 1 calc R U . . .
C7 C -0.1606(5) 0.8562(5) 0.2693(4) 0.0316(10) Uani 1 1 d . . . . .
H7 H -0.163656 0.829570 0.205609 0.038 Uiso 1 1 calc R U . . .
C8 C -0.0549(4) 0.7938(4) 0.3503(4) 0.0267(9) Uani 1 1 d . . . . .
C9 C -0.0554(4) 0.8411(5) 0.4391(4) 0.0281(9) Uani 1 1 d . . . . .
H9 H 0.014842 0.802537 0.496375 0.034 Uiso 1 1 calc R U . . .
C10 C -0.1558(4) 0.9422(5) 0.4445(4) 0.0288(9) Uani 1 1 d . . . . .
H10 H -0.152854 0.973327 0.505722 0.035 Uiso 1 1 calc R U . . .
C11 C 0.1407(4) 0.6048(5) 0.4173(4) 0.0291(9) Uani 1 1 d . . . . .
H11 H 0.142606 0.623227 0.485148 0.035 Uiso 1 1 calc R U . . .
C12 C 0.0454(4) 0.6838(5) 0.3390(4) 0.0287(9) Uani 1 1 d . . . . .
H12 H 0.043115 0.666565 0.270653 0.034 Uiso 1 1 calc R U . . .
C13 C 0.6707(11) 0.1250(11) 0.9386(11) 0.144(4) Uani 1 1 d . . . . .
H13A H 0.659370 0.076918 0.886722 0.216 Uiso 1 1 calc R U . . .
H13B H 0.643870 0.061702 1.018121 0.216 Uiso 1 1 calc R U . . .
H13C H 0.771895 0.149416 0.934033 0.216 Uiso 1 1 calc R U . . .
C14 C 0.5885(10) 0.3317(8) 0.9729(6) 0.091(3) Uani 1 1 d . . . . .
H14A H 0.558830 0.274856 1.053436 0.137 Uiso 1 1 calc R U . . .
H14B H 0.524160 0.417448 0.942851 0.137 Uiso 1 1 calc R U . . .
H14C H 0.688578 0.358865 0.969088 0.137 Uiso 1 1 calc R U . . .
C15 C 0.4928(10) 0.2929(12) 0.8215(8) 0.102(3) Uani 1 1 d . . . . .
H15 H 0.435360 0.377120 0.812057 0.122 Uiso 1 1 calc R U . . .
O8 O 0.9743(9) 0.6719(8) 0.0863(6) 0.089(3) Uani 0.684(8) 1 d D . P A 1
H1O8 H 0.922052 0.593757 0.148808 0.107 Uiso 0.684(8) 1 d R U P A 1
C16 C 0.9818(15) 0.8557(14) -0.0888(12) 0.109(4) Uiso 0.684(8) 1 d D . P A 1
H16A H 1.011669 0.914495 -0.050148 0.163 Uiso 0.684(8) 1 calc R U P A 1
H16B H 0.930291 0.915822 -0.158150 0.163 Uiso 0.684(8) 1 calc R U P A 1
H16C H 1.067684 0.808467 -0.110696 0.163 Uiso 0.684(8) 1 calc R U P A 1
C17 C 0.8829(12) 0.7454(12) -0.0078(9) 0.081(3) Uiso 0.684(8) 1 d D . P A 1
H17 H 0.790079 0.786433 0.014640 0.097 Uiso 0.684(8) 1 calc R U P A 1
C18 C 0.8605(16) 0.6412(16) -0.0695(14) 0.112(4) Uiso 0.684(8) 1 d D . P A 1
H18A H 0.954839 0.614204 -0.097497 0.168 Uiso 0.684(8) 1 calc R U P A 1
H18B H 0.798033 0.689279 -0.134861 0.168 Uiso 0.684(8) 1 calc R U P A 1
H18C H 0.814899 0.555904 -0.014185 0.168 Uiso 0.684(8) 1 calc R U P A 1
O8F O 0.960(3) 0.773(3) -0.162(2) 0.158(10) Uiso 0.316(8) 1 d D . P A 2
H1OF H 1.056897 0.741664 -0.186834 0.190 Uiso 0.316(8) 1 d R U P A 2
C16F C 0.919(3) 0.873(2) -0.038(3) 0.109(4) Uiso 0.316(8) 1 d D . P A 2
H16D H 0.918227 0.943262 -0.118288 0.163 Uiso 0.316(8) 1 calc R U P A 2
H16E H 0.991654 0.896258 0.003245 0.163 Uiso 0.316(8) 1 calc R U P A 2
H16F H 0.823231 0.873429 -0.000316 0.163 Uiso 0.316(8) 1 calc R U P A 2
C17F C 0.959(2) 0.722(2) -0.038(2) 0.081(3) Uiso 0.316(8) 1 d D . P A 2
H17F H 1.042852 0.662427 0.005367 0.097 Uiso 0.316(8) 1 calc R U P A 2
C18F C 0.810(3) 0.651(3) -0.035(3) 0.112(4) Uiso 0.316(8) 1 d D . P A 2
H18D H 0.754255 0.712489 -0.101538 0.168 Uiso 0.316(8) 1 calc R U P A 2
H18E H 0.753578 0.640634 0.036613 0.168 Uiso 0.316(8) 1 calc R U P A 2
H18F H 0.830532 0.557870 -0.037793 0.168 Uiso 0.316(8) 1 calc R U P A 2

loop_
_atom_site_aniso_label
_atom_site_aniso_U_11
_atom_site_aniso_U_22
_atom_site_aniso_U_33
_atom_site_aniso_U_23
_atom_site_aniso_U_13
_atom_site_aniso_U_12
Cu1 0.0210(3) 0.0229(3) 0.0351(3) -0.0156(2) -0.00531(19) 0.00633(18)
O1 0.0241(14) 0.0277(16) 0.0322(16) -0.0163(13) -0.0071(12) 0.0050(12)
O2 0.048(2) 0.068(3) 0.055(2) -0.030(2) -0.0072(17) -0.0230(19)
O3 0.0408(17) 0.0311(17) 0.0293(17) -0.0106(14) -0.0053(14) 0.0042(14)
O4 0.0280(15) 0.0279(16) 0.0331(17) -0.0140(14) -0.0033(12) 0.0000(12)
O5 0.055(2) 0.052(2) 0.038(2) -0.0194(18) -0.0097(17) -0.0083(18)
O6 0.087(3) 0.063(3) 0.053(3) -0.017(2) 0.002(2) -0.047(2)
O7 0.137(6) 0.147(7) 0.134(6) -0.046(5) -0.045(5) -0.020(5)
N1 0.0236(16) 0.0250(18) 0.032(2) -0.0135(16) -0.0055(14) 0.0039(14)
N2 0.0223(16) 0.0249(18) 0.0292(19) -0.0132(15) -0.0044(14) 0.0039(13)
N3 0.0258(18) 0.032(2) 0.038(2) -0.0183(18) -0.0072(16) 0.0035(15)
N4 0.044(2) 0.037(2) 0.038(2) -0.016(2) -0.0005(19) -0.0104(19)
N5 0.115(5) 0.101(6) 0.088(5) -0.053(4) -0.028(4) -0.004(4)
C1 0.030(2) 0.026(2) 0.032(2) -0.0120(19) -0.0072(18) 0.0054(17)
C2 0.032(2) 0.028(2) 0.030(2) -0.0145(19) -0.0045(18) 0.0044(18)
C3 0.0235(19) 0.024(2) 0.037(2) -0.0159(19) -0.0014(17) 0.0033(16)
C4 0.031(2) 0.025(2) 0.034(2) -0.0127(19) -0.0104(18) 0.0091(17)
C5 0.029(2) 0.029(2) 0.031(2) -0.0166(19) -0.0055(17) 0.0059(18)
C6 0.028(2) 0.035(2) 0.029(2) -0.015(2) -0.0080(18) 0.0079(18)
C7 0.034(2) 0.032(2) 0.034(2) -0.019(2) -0.0073(18) 0.0102(18)
C8 0.025(2) 0.025(2) 0.032(2) -0.0136(18) -0.0019(17) 0.0034(16)
C9 0.0229(19) 0.028(2) 0.036(2) -0.0153(19) -0.0068(17) 0.0066(17)
C10 0.026(2) 0.029(2) 0.034(2) -0.0163(19) -0.0043(17) 0.0042(17)
C11 0.029(2) 0.027(2) 0.033(2) -0.0148(19) -0.0063(18) 0.0076(17)
C12 0.028(2) 0.030(2) 0.034(2) -0.020(2) -0.0033(18) 0.0066(17)
C13 0.124(8) 0.106(8) 0.210(13) -0.075(9) -0.039(8) 0.044(7)
C14 0.150(8) 0.080(5) 0.056(4) -0.037(4) 0.013(5) -0.042(5)
C15 0.100(6) 0.147(9) 0.081(6) -0.061(6) -0.020(5) -0.042(6)
O8 0.132(7) 0.086(5) 0.047(4) -0.014(4) -0.023(4) -0.042(5)

loop_
_atom_type_symbol
_atom_type_description
_atom_type_scat_dispersion_real
_atom_type_scat_dispersion_imag
_atom_type_scat_source
Cu Cu 0.3201 1.2651 'International Tables Vol C Tables 4.2.6.8 and 6.1.1.4'
O O 0.0106 0.0060 'International Tables Vol C Tables 4.2.6.8 and 6.1.1.4'
N N 0.0061 0.0033 'International Tables Vol C Tables 4.2.6.8 and 6.1.1.4'
C C 0.0033 0.0016 'International Tables Vol C Tables 4.2.6.8 and 6.1.1.4'
H H 0.0000 0.0000 'International Tables Vol C Tables 4.2.6.8 and 6.1.1.4'

loop_
_geom_angle_atom_site_label_1
_geom_angle_atom_site_label_2
_geom_angle_atom_site_label_3
_geom_angle
_geom_angle_site_symmetry_1
_geom_angle_site_symmetry_3
N2 Cu1 N1 175.78(14) 1_645 .
N2 Cu1 O4 90.23(13) 1_645 .
N1 Cu1 O4 89.29(13) . .
N2 Cu1 O1 90.32(12) 1_645 .
N1 Cu1 O1 90.87(12) . .
O4 Cu1 O1 170.06(12) . .
N2 Cu1 O1 91.73(12) 1_645 2_656
N1 Cu1 O1 92.49(12) . 2_656
O4 Cu1 O1 97.95(11) . 2_656
O1 Cu1 O1 72.11(12) . 2_656
N3 O1 Cu1 116.1(3) . .
N3 O1 Cu1 135.9(3) . 2_656
Cu1 O1 Cu1 107.89(12) . 2_656
N4 O4 Cu1 108.4(3) . .
C1 N1 C5 117.8(3) . .
C1 N1 Cu1 120.2(3) . .
C5 N1 Cu1 122.1(3) . .
C6 N2 C10 117.0(3) . .
C6 N2 Cu1 122.9(3) . 1_465
C10 N2 Cu1 120.1(3) . 1_465
O2 N3 O3 124.7(4) . .
O2 N3 O1 117.4(4) . .
O3 N3 O1 117.9(3) . .
O6 N4 O5 124.2(4) . .
O6 N4 O4 117.6(4) . .
O5 N4 O4 118.2(4) . .
C15 N5 C13 125.2(9) . .
C15 N5 C14 119.9(8) . .
C13 N5 C14 114.9(8) . .
N1 C1 C2 122.9(4) . .
N1 C1 H1 118.6 . .
C2 C1 H1 118.6 . .
C1 C2 C3 120.0(4) . .
C1 C2 H2 120.0 . .
C3 C2 H2 120.0 . .
C2 C3 C4 117.2(4) . .
C2 C3 C11 119.9(4) . .
C4 C3 C11 122.9(4) . .
C5 C4 C3 119.2(4) . .
C5 C4 H4 120.4 . .
C3 C4 H4 120.4 . .
N1 C5 C4 123.0(4) . .
N1 C5 H5 118.5 . .
C4 C5 H5 118.5 . .
N2 C6 C7 123.1(4) . .
N2 C6 H6 118.5 . .
C7 C6 H6 118.5 . .
C6 C7 C8 120.2(4) . .
C6 C7 H7 119.9 . .
C8 C7 H7 119.9 . .
C9 C8 C7 116.4(4) . .
C9 C8 C12 124.3(4) . .
C7 C8 C12 119.3(4) . .
C10 C9 C8 120.3(4) . .
C10 C9 H9 119.8 . .
C8 C9 H9 119.8 . .
N2 C10 C9 123.0(4) . .
N2 C10 H10 118.5 . .
C9 C10 H10 118.5 . .
C12 C11 C3 126.4(4) . .
C12 C11 H11 116.8 . .
C3 C11 H11 116.8 . .
C11 C12 C8 125.1(4) . .
C11 C12 H12 117.4 . .
C8 C12 H12 117.4 . .
N5 C13 H13A 109.5 . .
N5 C13 H13B 109.5 . .
H13A C13 H13B 109.5 . .
N5 C13 H13C 109.5 . .
H13A C13 H13C 109.5 . .
H13B C13 H13C 109.5 . .
N5 C14 H14A 109.5 . .
N5 C14 H14B 109.5 . .
H14A C14 H14B 109.5 . .
N5 C14 H14C 109.5 . .
H14A C14 H14C 109.5 . .
H14B C14 H14C 109.5 . .
O7 C15 N5 129.4(11) . .
O7 C15 H15 115.3 . .
N5 C15 H15 115.3 . .
C17 O8 H1O8 110.6 . .
C17 C16 H16A 109.5 . .
C17 C16 H16B 109.5 . .
H16A C16 H16B 109.5 . .
C17 C16 H16C 109.5 . .
H16A C16 H16C 109.5 . .
H16B C16 H16C 109.5 . .
O8 C17 C16 101.2(9) . .
O8 C17 C18 107.7(10) . .
C16 C17 C18 105.8(10) . .
O8 C17 H17 113.7 . .
C16 C17 H17 113.7 . .
C18 C17 H17 113.7 . .
C17 C18 H18A 109.5 . .
C17 C18 H18B 109.5 . .
H18A C18 H18B 109.5 . .
C17 C18 H18C 109.5 . .
H18A C18 H18C 109.5 . .
H18B C18 H18C 109.5 . .
C17F O8F H1OF 106.1 . .
C17F C16F H16D 109.5 . .
C17F C16F H16E 109.5 . .
H16D C16F H16E 109.5 . .
C17F C16F H16F 109.5 . .
H16D C16F H16F 109.5 . .
H16E C16F H16F 109.5 . .
O8F C17F C16F 93(2) . .
O8F C17F C18F 88(2) . .
C16F C17F C18F 107.2(15) . .
O8F C17F H17F 120.6 . .
C16F C17F H17F 120.6 . .
C18F C17F H17F 120.6 . .
C17F C18F H18D 109.5 . .
C17F C18F H18E 109.5 . .
H18D C18F H18E 109.5 . .
C17F C18F H18F 109.5 . .
H18D C18F H18F 109.5 . .
H18E C18F H18F 109.5 . .

loop_
_geom_bond_atom_site_label_1
_geom_bond_atom_site_label_2
_geom_bond_distance
_geom_bond_site_symmetry_2
Cu1 N2 1.973(3) 1_645
Cu1 N1 1.988(3) .
Cu1 O4 1.989(3) .
Cu1 O1 2.005(3) .
Cu1 O1 2.388(3) 2_656
O1 N3 1.298(4) .
O2 N3 1.220(5) .
O3 N3 1.224(5) .
O4 N4 1.283(5) .
O5 N4 1.234(5) .
O6 N4 1.217(5) .
O7 C15 1.179(9) .
N1 C1 1.332(5) .
N1 C5 1.340(5) .
N2 C6 1.336(5) .
N2 C10 1.352(5) .
N5 C15 1.288(10) .
N5 C13 1.414(10) .
N5 C14 1.423(8) .
C1 C2 1.375(6) .
C1 H1 0.9500 .
C2 C3 1.379(6) .
C2 H2 0.9500 .
C3 C4 1.402(6) .
C3 C11 1.448(5) .
C4 C5 1.374(5) .
C4 H4 0.9500 .
C5 H5 0.9500 .
C6 C7 1.366(6) .
C6 H6 0.9500 .
C7 C8 1.394(6) .
C7 H7 0.9500 .
C8 C9 1.388(6) .
C8 C12 1.452(5) .
C9 C10 1.359(5) .
C9 H9 0.9500 .
C10 H10 0.9500 .
C11 C12 1.339(6) .
C11 H11 0.9500 .
C12 H12 0.9500 .
C13 H13A 0.9800 .
C13 H13B 0.9800 .
C13 H13C 0.9800 .
C14 H14A 0.9800 .
C14 H14B 0.9800 .
C14 H14C 0.9800 .
C15 H15 0.9500 .
O8 C17 1.425(11) .
O8 H1O8 1.0000 .
C16 C17 1.505(13) .
C16 H16A 0.9800 .
C16 H16B 0.9800 .
C16 H16C 0.9800 .
C17 C18 1.587(13) .
C17 H17 1.0000 .
C18 H18A 0.9800 .
C18 H18B 0.9800 .
C18 H18C 0.9800 .
O8F C17F 1.440(18) .
O8F H1OF 1.0000 .
C16F C17F 1.566(18) .
C16F H16D 0.9800 .
C16F H16E 0.9800 .
C16F H16F 0.9800 .
C17F C18F 1.594(18) .
C17F H17F 1.0000 .
C18F H18D 0.9800 .
C18F H18E 0.9800 .
C18F H18F 0.9800 .

loop_
_geom_hbond_atom_site_label_D
_geom_hbond_atom_site_label_H
_geom_hbond_atom_site_label_A
_geom_hbond_distance_DH
_geom_hbond_distance_HA
_geom_hbond_distance_DA
_geom_hbond_angle_DHA
_geom_hbond_site_symmetry_A
O8 H1O8 O6 1.00 1.87 2.855(8) 169.4 .
O8F H1OF O5 1.00 2.41 3.40(3) 170.4 2_765
